data_4081266
loop_
_publ_author_name
'Ke, Chun-Hung'
'Kuo, Bing-Chiuan'
'Nandi, Debkumar'
'Lee, Hon Man'

_publ_section_title
;
 Monodentate Palladium Complexes Bearing Abnormal and Normal Carbene
 Ligands with a Formally Identical Steric Environment
;
_journal_issue 17
_journal_name_full Organometallics
_journal_page_first 4775
_journal_paper_doi 10.1021/om4004219
_journal_volume 32
_journal_year 2013
_chemical_formula_moiety 'C25 H19 Cl2 F2 N3 Pd'
_chemical_formula_sum 'C25 H19 Cl2 F2 N3 Pd'
_chemical_formula_weight 576.73
_space_group_IT_number 2
_symmetry_cell_setting triclinic
_symmetry_Int_Tables_number 2
_symmetry_space_group_name_Hall '-P 1'
_symmetry_space_group_name_H-M 'P -1'
_atom_sites_solution_hydrogens geom
_atom_sites_solution_primary direct
_atom_sites_solution_secondary difmap
_audit_creation_method SHELXL-97
_cell_angle_alpha 71.34(3)
_cell_angle_beta 73.16(2)
_cell_angle_gamma 68.93(2)
_cell_formula_units_Z 2
_cell_length_a 8.732(3)
_cell_length_b 10.361(4)
_cell_length_c 15.045(6)
_cell_measurement_temperature 296(2)
_cell_volume 1179.7(8)
_computing_cell_refinement 'SAINT (Bruker, 2007)'
_computing_data_collection 'APEX2 (Bruker, 2007)'
_computing_data_reduction 'SAINT (Bruker, 2007)'
_computing_molecular_graphics 'SHELXTL (Sheldrick, 2008)'
_computing_publication_material 'DIAMOND (Brandenburg, 2006)'
_computing_structure_refinement 'SHELXTL (Sheldrick, 2008)'
_computing_structure_solution 'SHELXTL (Sheldrick, 2008)'
_diffrn_ambient_temperature 296(2)
_diffrn_measured_fraction_theta_full 0.998
_diffrn_measured_fraction_theta_max 0.998
_diffrn_measurement_device_type 'Bruker SMART APEXII'
_diffrn_measurement_method \w
_diffrn_radiation_monochromator graphite
_diffrn_radiation_probe x-ray
_diffrn_radiation_type MoK\a
_diffrn_radiation_wavelength 0.71073
_diffrn_reflns_av_R_equivalents 0.0966
_diffrn_reflns_av_sigmaI/netI 0.1941
_diffrn_reflns_limit_h_max 11
_diffrn_reflns_limit_h_min -11
_diffrn_reflns_limit_k_max 13
_diffrn_reflns_limit_k_min -12
_diffrn_reflns_limit_l_max 19
_diffrn_reflns_limit_l_min -19
_diffrn_reflns_number 14058
_diffrn_reflns_theta_full 27.00
_diffrn_reflns_theta_max 27.00
_diffrn_reflns_theta_min 2.17
_diffrn_source 'fine-focus sealed tube'
_diffrn_standards_decay_% 0
_diffrn_standards_interval_count 0
_diffrn_standards_interval_time 0
_diffrn_standards_number 0
_exptl_absorpt_coefficient_mu 1.047
_exptl_absorpt_correction_T_max 0.8935
_exptl_absorpt_correction_T_min 0.8023
_exptl_absorpt_correction_type multi-scan
_exptl_absorpt_process_details 'SADABS (Sheldrick, 2003)'
_exptl_crystal_density_diffrn 1.624
_exptl_crystal_density_method 'not measured'
_exptl_crystal_F_000 576
_exptl_crystal_size_max 0.22
_exptl_crystal_size_mid 0.12
_exptl_crystal_size_min 0.11
_refine_diff_density_max 0.744
_refine_diff_density_min -0.820
_refine_diff_density_rms 0.123
_refine_ls_extinction_method none
_refine_ls_goodness_of_fit_ref 0.911
_refine_ls_hydrogen_treatment constr
_refine_ls_matrix_type full
_refine_ls_number_parameters 298
_refine_ls_number_reflns 5138
_refine_ls_number_restraints 0
_refine_ls_restrained_S_all 0.911
_refine_ls_R_factor_all 0.1045
_refine_ls_R_factor_gt 0.0406
_refine_ls_shift/su_max 0.026
_refine_ls_shift/su_mean 0.002
_refine_ls_structure_factor_coef Fsqd
_refine_ls_weighting_details 'calc w=1/[\s^2^(Fo^2^)+(0.0445P)^2^+0.0000P] where P=(Fo^2^+2Fc^2^)/3'
_refine_ls_weighting_scheme calc
_refine_ls_wR_factor_gt 0.0852
_refine_ls_wR_factor_ref 0.1000
_reflns_number_gt 3324
_reflns_number_total 5138
_reflns_threshold_expression I>2\s
_cod_data_source_file om4004219_si_001.cif
_cod_data_source_block 3c_chk-197
_cod_original_cell_volume 1179.6(7)
_cod_database_code 4081266

loop_
_symmetry_equiv_pos_as_xyz
'x, y, z'
'-x, -y, -z'

loop_
_atom_site_label
_atom_site_type_symbol
_atom_site_fract_x
_atom_site_fract_y
_atom_site_fract_z
_atom_site_U_iso_or_equiv
_atom_site_adp_type
_atom_site_occupancy
_atom_site_symmetry_multiplicity
_atom_site_calc_flag
_atom_site_refinement_flags
Pd1 Pd 0.69786(3) 0.62548(3) 0.74138(2) 0.04051(12) Uani 1 1 d .
Cl1 Cl 0.50558(11) 0.84854(11) 0.70500(8) 0.0553(3) Uani 1 1 d .
Cl2 Cl 0.89464(13) 0.40596(12) 0.77240(9) 0.0676(4) Uani 1 1 d .
C1 C 0.8738(4) 0.6982(4) 0.6444(3) 0.0391(10) Uani 1 1 d .
N2 N 1.0314(3) 0.7892(3) 0.5099(2) 0.0378(8) Uani 1 1 d .
N3 N 0.5055(4) 0.5498(4) 0.8438(2) 0.0442(8) Uani 1 1 d .
N1 N 0.9965(3) 0.7343(3) 0.6660(2) 0.0392(8) Uani 1 1 d .
C2 C 1.0902(4) 0.7900(4) 0.5842(3) 0.0396(9) Uani 1 1 d .
C4 C 1.2981(5) 0.8904(5) 0.4767(3) 0.0555(12) Uani 1 1 d .
H5 H 1.3864 0.9279 0.4640 0.067 Uiso 1 1 calc R
C6 C 1.1107(4) 0.8342(5) 0.4173(3) 0.0504(11) Uani 1 1 d .
H7 H 1.0751 0.8290 0.3663 0.060 Uiso 1 1 calc R
C5 C 1.2398(5) 0.8858(5) 0.4011(3) 0.0587(13) Uani 1 1 d .
H6 H 1.2911 0.9189 0.3384 0.070 Uiso 1 1 calc R
C3 C 1.2274(4) 0.8406(4) 0.5686(3) 0.0504(11) Uani 1 1 d .
H4 H 1.2681 0.8399 0.6195 0.061 Uiso 1 1 calc R
C7 C 0.8955(4) 0.7327(4) 0.5479(3) 0.0385(9) Uani 1 1 d .
C13 C 0.7753(5) 0.5749(5) 0.5156(3) 0.0491(11) Uani 1 1 d .
H9 H 0.8050 0.5095 0.5713 0.059 Uiso 1 1 calc R
C8 C 0.8111(4) 0.7030(4) 0.4878(3) 0.0398(10) Uani 1 1 d .
C11 C 0.6585(5) 0.6393(6) 0.3799(4) 0.0657(14) Uani 1 1 d .
C9 C 0.7649(5) 0.8004(5) 0.4044(3) 0.0477(11) Uani 1 1 d .
H13 H 0.7862 0.8879 0.3859 0.057 Uiso 1 1 calc R
C10 C 0.6894(5) 0.7697(6) 0.3496(3) 0.0623(13) Uani 1 1 d .
H12 H 0.6596 0.8343 0.2937 0.075 Uiso 1 1 calc R
F1 F 0.5830(4) 0.6070(4) 0.3258(3) 0.1066(12) Uani 1 1 d .
C14 C 1.0315(5) 0.7062(4) 0.7606(3) 0.0472(10) Uani 1 1 d .
H14A H 1.1516 0.6815 0.7548 0.057 Uiso 1 1 calc R
H14B H 0.9961 0.6242 0.8015 0.057 Uiso 1 1 calc R
C15 C 0.9484(5) 0.8277(5) 0.8084(3) 0.0434(10) Uani 1 1 d .
C16 C 0.7782(5) 0.8646(6) 0.8453(3) 0.0616(13) Uani 1 1 d .
H20 H 0.7140 0.8160 0.8372 0.074 Uiso 1 1 calc R
C17 C 0.7012(6) 0.9707(6) 0.8937(4) 0.0719(15) Uani 1 1 d .
H19 H 0.5861 0.9953 0.9166 0.086 Uiso 1 1 calc R
C18 C 0.7956(7) 1.0389(6) 0.9074(4) 0.0726(15) Uani 1 1 d .
C19 C 0.9636(7) 1.0103(6) 0.8706(4) 0.0748(15) Uani 1 1 d .
H17 H 1.0255 1.0613 0.8781 0.090 Uiso 1 1 calc R
C25 C 0.3993(5) 0.6244(5) 0.9065(3) 0.0545(12) Uani 1 1 d .
H21 H 0.4140 0.7093 0.9059 0.065 Uiso 1 1 calc R
C21 C 0.4832(5) 0.4301(5) 0.8446(3) 0.0578(12) Uani 1 1 d .
H25 H 0.5570 0.3768 0.8019 0.069 Uiso 1 1 calc R
C22 C 0.3515(6) 0.3808(6) 0.9081(4) 0.0806(17) Uani 1 1 d .
H24 H 0.3369 0.2969 0.9068 0.097 Uiso 1 1 calc R
C24 C 0.2688(5) 0.5808(6) 0.9721(3) 0.0696(16) Uani 1 1 d .
H22 H 0.1983 0.6341 1.0156 0.084 Uiso 1 1 calc R
C23 C 0.2461(6) 0.4577(7) 0.9713(4) 0.0772(18) Uani 1 1 d .
H23 H 0.1583 0.4265 1.0141 0.093 Uiso 1 1 calc R
C20 C 1.0395(6) 0.9025(5) 0.8215(3) 0.0596(12) Uani 1 1 d .
H16 H 1.1541 0.8806 0.7970 0.072 Uiso 1 1 calc R
F2 F 0.7220(4) 1.1390(4) 0.9594(3) 0.1126(12) Uani 1 1 d .
C12 C 0.6958(5) 0.5424(5) 0.4619(4) 0.0612(13) Uani 1 1 d .
H10 H 0.6690 0.4572 0.4812 0.073 Uiso 1 1 calc R

loop_
_atom_site_aniso_label
_atom_site_aniso_U_11
_atom_site_aniso_U_22
_atom_site_aniso_U_33
_atom_site_aniso_U_23
_atom_site_aniso_U_13
_atom_site_aniso_U_12
Pd1 0.03604(16) 0.0459(2) 0.03588(17) -0.00807(13) 0.00101(12) -0.01576(12)
Cl1 0.0390(5) 0.0530(7) 0.0651(7) -0.0038(5) -0.0106(5) -0.0123(4)
Cl2 0.0550(6) 0.0480(7) 0.0697(8) -0.0045(6) 0.0087(5) -0.0055(5)
C1 0.0342(18) 0.037(2) 0.041(2) -0.0051(18) -0.0074(17) -0.0094(16)
N2 0.0307(15) 0.0408(19) 0.0363(17) -0.0079(14) -0.0002(13) -0.0102(13)
N3 0.0393(17) 0.057(2) 0.0350(18) -0.0095(17) 0.0016(14) -0.0214(16)
N1 0.0350(15) 0.047(2) 0.0373(17) -0.0097(15) -0.0054(14) -0.0156(14)
C2 0.0321(18) 0.041(2) 0.043(2) -0.0115(18) -0.0023(17) -0.0102(16)
C4 0.035(2) 0.055(3) 0.073(3) -0.015(2) 0.004(2) -0.0214(19)
C6 0.038(2) 0.060(3) 0.042(2) -0.005(2) 0.0014(18) -0.0163(19)
C5 0.048(2) 0.062(3) 0.053(3) -0.004(2) 0.005(2) -0.022(2)
C3 0.039(2) 0.057(3) 0.061(3) -0.022(2) -0.003(2) -0.0185(19)
C7 0.0311(18) 0.044(2) 0.037(2) -0.0091(18) 0.0014(16) -0.0144(16)
C13 0.040(2) 0.055(3) 0.055(3) -0.020(2) -0.0057(19) -0.0143(19)
C8 0.0291(18) 0.047(2) 0.042(2) -0.0150(19) -0.0027(16) -0.0094(16)
C11 0.049(3) 0.088(4) 0.079(4) -0.051(3) -0.018(3) -0.010(3)
C9 0.043(2) 0.052(3) 0.047(2) -0.014(2) -0.0069(19) -0.0127(19)
C10 0.049(2) 0.082(4) 0.053(3) -0.024(3) -0.015(2) -0.005(2)
F1 0.110(2) 0.136(3) 0.118(3) -0.063(2) -0.051(2) -0.036(2)
C14 0.045(2) 0.050(3) 0.043(2) -0.008(2) -0.0128(18) -0.0088(18)
C15 0.042(2) 0.054(3) 0.033(2) -0.0082(19) -0.0066(17) -0.0152(18)
C16 0.050(2) 0.088(4) 0.054(3) -0.026(3) 0.000(2) -0.029(2)
C17 0.053(3) 0.088(4) 0.072(3) -0.042(3) -0.001(3) -0.007(3)
C18 0.092(4) 0.062(4) 0.059(3) -0.024(3) -0.008(3) -0.015(3)
C19 0.080(4) 0.082(4) 0.078(4) -0.033(3) -0.006(3) -0.038(3)
C25 0.049(2) 0.068(3) 0.042(2) -0.013(2) 0.001(2) -0.019(2)
C21 0.057(3) 0.069(3) 0.054(3) -0.019(2) -0.002(2) -0.029(2)
C22 0.072(3) 0.089(4) 0.083(4) 0.001(3) -0.009(3) -0.051(3)
C24 0.050(3) 0.091(4) 0.045(3) -0.007(3) 0.002(2) -0.011(3)
C23 0.048(3) 0.097(5) 0.063(3) 0.009(3) 0.002(2) -0.028(3)
C20 0.055(3) 0.065(3) 0.064(3) -0.024(3) -0.007(2) -0.021(2)
F2 0.134(3) 0.089(3) 0.107(3) -0.059(2) 0.002(2) -0.013(2)
C12 0.049(2) 0.057(3) 0.082(4) -0.030(3) -0.010(2) -0.010(2)

loop_
_atom_type_symbol
_atom_type_description
_atom_type_scat_dispersion_real
_atom_type_scat_dispersion_imag
_atom_type_scat_source
C C 0.0033 0.0016 'International Tables Vol C Tables 4.2.6.8 and 6.1.1.4'
H H 0.0000 0.0000 'International Tables Vol C Tables 4.2.6.8 and 6.1.1.4'
N N 0.0061 0.0033 'International Tables Vol C Tables 4.2.6.8 and 6.1.1.4'
F F 0.0171 0.0103 'International Tables Vol C Tables 4.2.6.8 and 6.1.1.4'
Cl Cl 0.1484 0.1585 'International Tables Vol C Tables 4.2.6.8 and 6.1.1.4'
Pd Pd -0.9988 1.0072 'International Tables Vol C Tables 4.2.6.8 and 6.1.1.4'

loop_
_geom_angle_atom_site_label_1
_geom_angle_atom_site_label_2
_geom_angle_atom_site_label_3
_geom_angle
C1 Pd1 N3 178.91(13)
C1 Pd1 Cl2 88.61(11)
N3 Pd1 Cl2 92.26(10)
C1 Pd1 Cl1 89.53(11)
N3 Pd1 Cl1 89.59(10)
Cl2 Pd1 Cl1 178.01(4)
C7 C1 N1 106.6(3)
C7 C1 Pd1 129.2(3)
N1 C1 Pd1 124.1(3)
C2 N2 C6 119.7(3)
C2 N2 C7 108.1(3)
C6 N2 C7 132.2(4)
C21 N3 C25 118.3(4)
C21 N3 Pd1 120.4(3)
C25 N3 Pd1 121.3(3)
C2 N1 C1 109.6(3)
C2 N1 C14 123.5(3)
C1 N1 C14 126.7(3)
N1 C2 N2 107.6(3)
N1 C2 C3 130.9(4)
N2 C2 C3 121.5(3)
C3 C4 C5 120.7(4)
C5 C6 N2 119.6(4)
C6 C5 C4 121.0(4)
C4 C3 C2 117.5(4)
C1 C7 N2 108.1(3)
C1 C7 C8 128.6(3)
N2 C7 C8 122.8(3)
C8 C13 C12 120.9(4)
C13 C8 C9 118.8(4)
C13 C8 C7 118.8(3)
C9 C8 C7 122.4(4)
C12 C11 F1 118.0(5)
C12 C11 C10 123.7(5)
F1 C11 C10 118.3(5)
C10 C9 C8 121.3(4)
C9 C10 C11 117.6(4)
N1 C14 C15 114.9(3)
C20 C15 C16 117.4(4)
C20 C15 C14 121.4(4)
C16 C15 C14 121.1(4)
C17 C16 C15 122.0(5)
C18 C17 C16 118.9(5)
C17 C18 F2 119.3(5)
C17 C18 C19 122.1(6)
F2 C18 C19 118.6(6)
C18 C19 C20 118.2(5)
N3 C25 C24 122.9(5)
N3 C21 C22 122.0(5)
C23 C22 C21 118.7(6)
C23 C24 C25 118.2(5)
C22 C23 C24 119.9(5)
C15 C20 C19 121.4(4)
C11 C12 C13 117.6(5)

loop_
_geom_bond_atom_site_label_1
_geom_bond_atom_site_label_2
_geom_bond_distance
Pd1 C1 1.971(4)
Pd1 N3 2.118(3)
Pd1 Cl2 2.3061(14)
Pd1 Cl1 2.3221(14)
C1 C7 1.353(5)
C1 N1 1.400(5)
N2 C2 1.362(5)
N2 C6 1.377(5)
N2 C7 1.403(4)
N3 C21 1.318(5)
N3 C25 1.338(5)
N1 C2 1.350(5)
N1 C14 1.458(5)
C2 C3 1.405(5)
C4 C3 1.355(6)
C4 C5 1.395(6)
C6 C5 1.344(6)
C7 C8 1.478(5)
C13 C8 1.378(5)
C13 C12 1.384(6)
C8 C9 1.394(5)
C11 C12 1.356(7)
C11 F1 1.361(5)
C11 C10 1.379(7)
C9 C10 1.360(6)
C14 C15 1.499(6)
C15 C20 1.380(6)
C15 C16 1.383(5)
C16 C17 1.374(7)
C17 C18 1.353(7)
C18 F2 1.361(6)
C18 C19 1.366(7)
C19 C20 1.394(7)
C25 C24 1.382(6)
C21 C22 1.404(6)
C22 C23 1.355(8)
C24 C23 1.364(7)
